data_7023085
loop_
_publ_author_name
'Tang, Qun'
'Liu, Shuxia'
'Liu, Yiwei'
'Li, Shujun'
'Ma, Fengji'
'Li, Jianxin'
'Wang, Shengtian'
'Liu, Chengzhan'

_publ_section_title
;
 Assembly and spontaneous resolution of the chiral inorganic
 polyoxometalates-based frameworks via helical chains association.
;
_journal_issue 23
_journal_name_full 'Dalton transactions (Cambridge, England : 2003)'
_journal_page_first 8512
_journal_page_last 8518
_journal_paper_doi 10.1039/c3dt50672j
_journal_volume 42
_journal_year 2013
_chemical_formula_moiety 'Ge O40 W12, 10(O), 2(K)'
_chemical_formula_sum 'Ge K2 O50 W12'
_chemical_formula_weight 3156.89
_chemical_name_systematic
; 
 ? 
;
_space_group_IT_number 180
_symmetry_cell_setting hexagonal
_symmetry_space_group_name_Hall 'P 62 2 (0 0 4)'
_symmetry_space_group_name_H-M 'P 62 2 2'
_atom_sites_solution_hydrogens none
_atom_sites_solution_primary direct
_atom_sites_solution_secondary difmap
_audit_creation_method SHELXL-97
_cell_angle_alpha 90.00
_cell_angle_beta 90.00
_cell_angle_gamma 120.00
_cell_formula_units_Z 3
_cell_length_a 19.1223(4)
_cell_length_b 19.1223(4)
_cell_length_c 12.5392(4)
_cell_measurement_temperature 293(2)
_cell_measurement_theta_max 29.300
_cell_measurement_theta_min 2.95
_cell_volume 3970.82(17)
_computing_cell_refinement 'Bruker SMART'
_computing_data_collection 'Bruker SMART'
_computing_data_reduction 'Bruker SAINT'
_computing_molecular_graphics 'Bruker SHELXTL'
_computing_publication_material 'Bruker SHELXTL'
_computing_structure_refinement 'SHELXL-97 (Sheldrick, 1997)'
_computing_structure_solution 'SHELXS-97 (Sheldrick, 1990)'
_diffrn_ambient_temperature 293(2)
_diffrn_detector_area_resol_mean 10.0
_diffrn_measured_fraction_theta_full 0.966
_diffrn_measured_fraction_theta_max 0.966
_diffrn_measurement_device_type 'CCD area detector'
_diffrn_measurement_method 'phi and omega scans'
_diffrn_radiation_monochromator graphite
_diffrn_radiation_source 'fine-focus sealed tube'
_diffrn_radiation_type MoK\a
_diffrn_radiation_wavelength 0.71073
_diffrn_reflns_av_R_equivalents 0.0822
_diffrn_reflns_av_sigmaI/netI 0.0564
_diffrn_reflns_limit_h_max 26
_diffrn_reflns_limit_h_min -24
_diffrn_reflns_limit_k_max 24
_diffrn_reflns_limit_k_min -26
_diffrn_reflns_limit_l_max 17
_diffrn_reflns_limit_l_min -14
_diffrn_reflns_number 31098
_diffrn_reflns_theta_full 29.30
_diffrn_reflns_theta_max 29.30
_diffrn_reflns_theta_min 2.95
_exptl_absorpt_coefficient_mu 26.768
_exptl_absorpt_correction_T_max 0.008
_exptl_absorpt_correction_T_min 0.000
_exptl_absorpt_correction_type multi-scan
_exptl_crystal_colour colorless
_exptl_crystal_density_diffrn 3.961
_exptl_crystal_density_meas 3.961
_exptl_crystal_density_method 'not measured'
_exptl_crystal_description rod-like
_exptl_crystal_F_000 4074
_exptl_crystal_size_max 0.41
_exptl_crystal_size_mid 0.26
_exptl_crystal_size_min 0.18
_refine_diff_density_max 2.038
_refine_diff_density_min -1.112
_refine_diff_density_rms 0.280
_refine_ls_abs_structure_details 'Flack H D (1983), Acta Cryst. A39, 876-881'
_refine_ls_abs_structure_Flack -0.01(3)
_refine_ls_extinction_method none
_refine_ls_goodness_of_fit_ref 1.001
_refine_ls_hydrogen_treatment none
_refine_ls_matrix_type full
_refine_ls_number_parameters 150
_refine_ls_number_reflns 3481
_refine_ls_number_restraints 0
_refine_ls_restrained_S_all 1.001
_refine_ls_R_factor_all 0.0630
_refine_ls_R_factor_gt 0.0431
_refine_ls_shift/su_max 0.001
_refine_ls_shift/su_mean 0.000
_refine_ls_structure_factor_coef Fsqd
_refine_ls_weighting_details 'calc w=1/[\s^2^(Fo^2^)+(0.0511P)^2^+29.8573P] where P=(Fo^2^+2Fc^2^)/3'
_refine_ls_weighting_scheme calc
_refine_ls_wR_factor_gt 0.0957
_refine_ls_wR_factor_ref 0.1041
_reflns_number_gt 2141
_reflns_number_total 2841
_reflns_threshold_expression >2sigma(I)
_cod_data_source_file c3dt50672j.cif
_cod_data_source_block 425101
_cod_depositor_comments
;
The following automatic conversions were performed:

'_symmetry_cell_setting' value 'Hexagonal' changed to 'hexagonal'
according to /home/saulius/struct/CIF-dictionaries/cif_core.dic
dictionary named 'cif_core.dic' version 2.4.2 from 2011-04-26.

Automatic conversion script
Id: cif_fix_values 1891 2012-01-12 08:04:46Z andrius 

2018-11-26
Z value and formula fixed to values more according to usual
chemical conventions.                 miguel
;
_cod_original_formula_sum 'Ge3 K6 O150 W36'
_cod_original_formula_weight 9470.67
_cod_original_formula_moiety '3(Ge O40 W12), 2(O3), 24(O), 6(K)'
_cod_original_formula_units_Z 1
_cod_original_cell_volume 3970.8(2)
_cod_database_code 7023085

loop_
_symmetry_equiv_pos_as_xyz
'x, y, z'
'-y, x-y, z+2/3'
'-x+y, -x, z+1/3'
'-x, -y, z'
'y, -x+y, z+2/3'
'x-y, x, z+1/3'
'y, x, -z+2/3'
'x-y, -y, -z'
'-x, -x+y, -z+1/3'
'-y, -x, -z+2/3'
'-x+y, y, -z'
'x, x-y, -z+1/3'

loop_
_atom_site_label
_atom_site_type_symbol
_atom_site_fract_x
_atom_site_fract_y
_atom_site_fract_z
_atom_site_U_iso_or_equiv
_atom_site_adp_type
_atom_site_occupancy
_atom_site_symmetry_multiplicity
_atom_site_calc_flag
_atom_site_refinement_flags
Ge1 Ge 0.5000 0.5000 0.3333 0.0164(5) Uani 1 4 d S
K1 K 0.36904(16) 0.63096(16) -0.1667 0.0413(11) Uani 1 2 d S
O1 O 0.3757(7) 0.4692(6) 0.0614(7) 0.031(2) Uani 1 1 d .
O2 O 0.3128(7) 0.2986(7) 0.0407(8) 0.045(3) Uani 1 1 d .
O3 O 0.3989(7) 0.6220(7) 0.0440(7) 0.039(3) Uani 1 1 d .
O4 O 0.5236(6) 0.5899(6) 0.0983(7) 0.030(2) Uani 1 1 d .
O5 O 0.4692(6) 0.6456(6) 0.2436(7) 0.027(2) Uani 1 1 d .
O6 O 0.5220(5) 0.5823(5) 0.4141(7) 0.0214(19) Uani 1 1 d .
O7 O 0.4776(6) 0.6819(6) 0.4535(7) 0.031(2) Uani 1 1 d .
O8 O 0.5824(7) 0.8030(6) 0.3164(10) 0.041(3) Uani 1 1 d .
O9 O 0.2764(6) 0.3692(6) 0.2155(8) 0.033(2) Uani 1 1 d .
O10 O 0.3796(6) 0.3142(6) 0.2445(8) 0.030(2) Uani 1 1 d .
W1 W 0.41846(4) 0.56853(4) 0.13458(4) 0.03081(15) Uani 1 1 d .
W2 W 0.36569(4) 0.37367(4) 0.13473(5) 0.03365(16) Uani 1 1 d .
W3 W 0.55445(4) 0.70564(3) 0.34276(5) 0.03044(15) Uani 1 1 d .
O1W O 0.5000 0.5000 0.8877(15) 0.061(5) Uani 1 2 d S
O11 O 0.3474(10) 0.4672(10) -0.1840(12) 0.077(4) Uani 1 1 d .
O2W O 0.7362(18) 0.8681(9) 0.1667 0.126(11) Uani 1 2 d S
O3W O 0.2041(17) 0.2041(17) 0.3333 0.173(16) Uani 1 2 d S

loop_
_atom_site_aniso_label
_atom_site_aniso_U_11
_atom_site_aniso_U_22
_atom_site_aniso_U_33
_atom_site_aniso_U_23
_atom_site_aniso_U_13
_atom_site_aniso_U_12
Ge1 0.0172(9) 0.0172(9) 0.0198(12) 0.000 0.000 0.0124(11)
K1 0.0396(19) 0.0396(19) 0.036(2) -0.0091(19) -0.0091(19) 0.013(2)
O1 0.043(6) 0.035(6) 0.029(5) 0.004(4) 0.001(5) 0.030(5)
O2 0.052(7) 0.051(7) 0.041(6) -0.017(5) -0.021(5) 0.032(6)
O3 0.042(7) 0.048(7) 0.037(5) 0.003(5) 0.009(5) 0.030(6)
O4 0.023(5) 0.039(6) 0.031(5) 0.004(4) 0.005(4) 0.018(5)
O5 0.026(5) 0.024(5) 0.029(5) 0.012(4) 0.011(4) 0.012(4)
O6 0.030(5) 0.021(5) 0.022(4) 0.005(4) 0.002(4) 0.019(4)
O7 0.029(6) 0.030(5) 0.038(5) 0.000(4) 0.001(4) 0.019(5)
O8 0.048(6) 0.024(5) 0.061(7) 0.008(5) 0.018(6) 0.025(5)
O9 0.031(6) 0.024(5) 0.048(6) -0.002(4) -0.012(5) 0.017(5)
O10 0.035(6) 0.023(5) 0.042(5) -0.001(4) -0.001(4) 0.021(5)
W1 0.0336(3) 0.0381(3) 0.0301(3) 0.0062(2) 0.0012(2) 0.0249(3)
W2 0.0331(3) 0.0372(4) 0.0367(3) -0.0067(3) -0.0088(2) 0.0221(3)
W3 0.0344(3) 0.0257(3) 0.0362(3) 0.0012(2) 0.0050(3) 0.0188(3)
O1W 0.043(10) 0.066(13) 0.094(13) 0.000 0.000 0.043(10)
O11 0.098(12) 0.092(11) 0.062(9) 0.000(8) -0.005(9) 0.062(10)
O2W 0.11(2) 0.069(11) 0.21(3) 0.031(17) 0.000 0.056(11)
O3W 0.123(19) 0.123(19) 0.22(4) -0.012(19) 0.012(19) 0.02(2)

loop_
_atom_type_symbol
_atom_type_description
_atom_type_scat_dispersion_real
_atom_type_scat_dispersion_imag
_atom_type_scat_source
O O 0.0106 0.0060 'International Tables Vol C Tables 4.2.6.8 and 6.1.1.4'
K K 0.2009 0.2494 'International Tables Vol C Tables 4.2.6.8 and 6.1.1.4'
Ge Ge 0.1547 1.8001 'International Tables Vol C Tables 4.2.6.8 and 6.1.1.4'
W W -0.8490 6.8722 'International Tables Vol C Tables 4.2.6.8 and 6.1.1.4'

loop_
_geom_angle_atom_site_label_1
_geom_angle_atom_site_label_2
_geom_angle_atom_site_label_3
_geom_angle
_geom_angle_site_symmetry_1
_geom_angle_site_symmetry_3
O6 Ge1 O6 108.7(5) 7 10_665
O6 Ge1 O6 109.9(6) 7 .
O6 Ge1 O6 109.8(6) 10_665 .
O6 Ge1 O6 109.8(6) 7 4_665
O6 Ge1 O6 109.9(6) 10_665 4_665
O6 Ge1 O6 108.7(5) . 4_665
O3 K1 O3 152.7(5) 10_664 .
O3 K1 O7 110.1(3) 10_664 12_565
O3 K1 O7 79.1(3) . 12_565
O3 K1 O7 79.1(3) 10_664 3_564
O3 K1 O7 110.1(3) . 3_564
O7 K1 O7 141.7(4) 12_565 3_564
O3 K1 O11 85.8(4) 10_664 10_664
O3 K1 O11 72.3(4) . 10_664
O7 K1 O11 72.1(4) 12_565 10_664
O7 K1 O11 146.1(4) 3_564 10_664
O3 K1 O11 72.3(4) 10_664 .
O3 K1 O11 85.8(4) . .
O7 K1 O11 146.1(4) 12_565 .
O7 K1 O11 72.1(4) 3_564 .
O11 K1 O11 74.4(7) 10_664 .
O3 K1 O3 74.3(3) 10_664 2_664
O3 K1 O3 128.0(3) . 2_664
O7 K1 O3 54.8(3) 12_565 2_664
O7 K1 O3 95.6(3) 3_564 2_664
O11 K1 O3 109.3(4) 10_664 2_664
O11 K1 O3 146.0(3) . 2_664
O3 K1 O3 128.0(3) 10_664 11
O3 K1 O3 74.3(3) . 11
O7 K1 O3 95.6(3) 12_565 11
O7 K1 O3 54.8(3) 3_564 11
O11 K1 O3 146.0(3) 10_664 11
O11 K1 O3 109.3(4) . 11
O3 K1 O3 86.5(4) 2_664 11
O3 K1 W1 96.4(2) 10_664 2_664
O3 K1 W1 102.4(2) . 2_664
O7 K1 W1 30.2(2) 12_565 2_664
O7 K1 W1 114.3(2) 3_564 2_664
O11 K1 W1 97.3(3) 10_664 2_664
O11 K1 W1 166.2(3) . 2_664
O3 K1 W1 26.41(19) 2_664 2_664
O3 K1 W1 83.7(2) 11 2_664
O3 K1 W1 102.4(2) 10_664 11
O3 K1 W1 96.4(2) . 11
O7 K1 W1 114.3(2) 12_565 11
O7 K1 W1 30.2(2) 3_564 11
O11 K1 W1 166.2(3) 10_664 11
O11 K1 W1 97.3(3) . 11
O3 K1 W1 83.7(2) 2_664 11
O3 K1 W1 26.41(19) 11 11
W1 K1 W1 92.76(12) 2_664 11
O3 K1 K1 40.2(2) 10_664 2_664
O3 K1 K1 160.7(3) . 2_664
O7 K1 K1 81.8(2) 12_565 2_664
O7 K1 K1 83.9(2) 3_564 2_664
O11 K1 K1 103.7(3) 10_664 2_664
O11 K1 K1 111.7(3) . 2_664
O3 K1 K1 34.37(19) 2_664 2_664
O3 K1 K1 105.7(2) 11 2_664
W1 K1 K1 58.90(10) 2_664 2_664
W1 K1 K1 89.47(6) 11 2_664
O3 K1 K1 160.7(3) 10_664 3_565
O3 K1 K1 40.2(2) . 3_565
O7 K1 K1 83.9(2) 12_565 3_565
O7 K1 K1 81.8(2) 3_564 3_565
O11 K1 K1 111.7(3) 10_664 3_565
O11 K1 K1 103.7(3) . 3_565
O3 K1 K1 105.7(2) 2_664 3_565
O3 K1 K1 34.37(19) 11 3_565
W1 K1 K1 89.47(6) 2_664 3_565
W1 K1 K1 58.89(10) 11 3_565
K1 K1 K1 135.20(17) 2_664 3_565
W1 O1 W2 120.0(5) . .
W1 O3 K1 143.7(5) . .
W1 O3 K1 98.5(4) . 3_565
K1 O3 K1 105.4(3) . 3_565
W1 O4 W2 151.3(6) . 4_665
W1 O5 W3 153.2(6) . .
Ge1 O6 W1 122.4(5) . 10_665
Ge1 O6 W2 122.5(4) . 10_665
W1 O6 W2 94.5(3) 10_665 10_665
Ge1 O6 W3 121.4(4) . .
W1 O6 W3 94.2(3) 10_665 .
W2 O6 W3 94.4(3) 10_665 .
W3 O7 W1 121.5(5) . 10_665
W3 O7 K1 133.2(4) . 2_665
W1 O7 K1 102.4(4) 10_665 2_665
W3 O9 W2 121.4(5) 10_665 .
W2 O10 W3 152.4(6) . 4_665
O3 W1 O5 101.4(4) . .
O3 W1 O1 99.6(5) . .
O5 W1 O1 159.0(4) . .
O3 W1 O4 103.9(5) . .
O5 W1 O4 86.0(4) . .
O1 W1 O4 88.8(5) . .
O3 W1 O7 98.6(4) . 10_665
O5 W1 O7 89.6(4) . 10_665
O1 W1 O7 87.5(4) . 10_665
O4 W1 O7 157.6(4) . 10_665
O3 W1 O6 168.4(4) . 10_665
O5 W1 O6 85.9(3) . 10_665
O1 W1 O6 73.4(3) . 10_665
O4 W1 O6 85.6(4) . 10_665
O7 W1 O6 72.2(3) 10_665 10_665
O3 W1 K1 55.1(3) . 3_565
O5 W1 K1 81.6(3) . 3_565
O1 W1 K1 111.0(3) . 3_565
O4 W1 K1 152.2(3) . 3_565
O7 W1 K1 47.4(3) 10_665 3_565
O6 W1 K1 118.0(2) 10_665 3_565
O2 W2 O10 101.4(5) . .
O2 W2 O4 102.7(5) . 4_665
O10 W2 O4 86.0(4) . 4_665
O2 W2 O9 100.4(5) . .
O10 W2 O9 88.8(4) . .
O4 W2 O9 156.9(4) 4_665 .
O2 W2 O1 101.3(5) . .
O10 W2 O1 157.4(4) . .
O4 W2 O1 88.5(4) 4_665 .
O9 W2 O1 87.7(4) . .
O2 W2 O6 169.7(4) . 10_665
O10 W2 O6 85.6(4) . 10_665
O4 W2 O6 85.3(4) 4_665 10_665
O9 W2 O6 71.9(4) . 10_665
O1 W2 O6 72.1(3) . 10_665
O8 W3 O9 98.6(5) . 10_665
O8 W3 O7 100.7(5) . .
O9 W3 O7 87.3(4) 10_665 .
O8 W3 O5 103.8(5) . .
O9 W3 O5 157.5(4) 10_665 .
O7 W3 O5 90.4(4) . .
O8 W3 O10 102.3(5) . 4_665
O9 W3 O10 88.5(4) 10_665 4_665
O7 W3 O10 156.9(4) . 4_665
O5 W3 O10 84.9(4) . 4_665
O8 W3 O6 168.3(5) . .
O9 W3 O6 72.2(4) 10_665 .
O7 W3 O6 72.0(4) . .
O5 W3 O6 85.7(3) . .
O10 W3 O6 85.1(3) 4_665 .

loop_
_geom_bond_atom_site_label_1
_geom_bond_atom_site_label_2
_geom_bond_distance
_geom_bond_site_symmetry_2
Ge1 O6 1.738(9) 7
Ge1 O6 1.738(9) 10_665
Ge1 O6 1.738(9) .
Ge1 O6 1.738(9) 4_665
K1 O3 2.726(10) 10_664
K1 O3 2.726(10) .
K1 O7 2.834(9) 12_565
K1 O7 2.834(9) 3_564
K1 O11 2.954(16) 10_664
K1 O11 2.954(16) .
K1 O3 3.116(10) 2_664
K1 O3 3.116(10) 11
K1 W1 3.758(4) 2_664
K1 W1 3.758(4) 11
K1 K1 4.655(4) 2_664
K1 K1 4.655(4) 3_565
O1 W1 1.889(10) .
O1 W2 1.967(9) .
O2 W2 1.738(10) .
O3 W1 1.690(10) .
O3 K1 3.116(10) 3_565
O4 W1 1.896(9) .
O4 W2 1.923(9) 4_665
O5 W1 1.885(10) .
O5 W3 1.910(9) .
O6 W1 2.271(9) 10_665
O6 W2 2.273(9) 10_665
O6 W3 2.299(8) .
O7 W3 1.905(9) .
O7 W1 1.934(10) 10_665
O7 K1 2.834(9) 2_665
O8 W3 1.693(10) .
O9 W3 1.896(10) 10_665
O9 W2 1.950(10) .
O10 W2 1.887(9) .
O10 W3 1.932(9) 4_665
W1 O7 1.934(10) 10_665
W1 O6 2.272(9) 10_665
W1 K1 3.758(4) 3_565
W2 O4 1.923(9) 4_665
W2 O6 2.273(9) 10_665
W3 O9 1.896(10) 10_665
W3 O10 1.932(9) 4_665
O1W O1W 1.36(4) 7_556
